data_1515827
loop_
_publ_author_name
'Matsuda, Ryotaro'
'Tsujino, Takashi'
'Sato, Hiroshi'
'Kubota, Yoshiki'
'Morishige, Kunimitsu'
'Takata, Masaki'
'Kitagawa, Susumu'

_publ_section_title
;
 Temperature responsive channel uniformity impacts on highly
 guest-selective adsorption in a porous coordination polymer
;
_journal_issue 3
_journal_name_full 'Chemical Science'
_journal_page_first 315
_journal_paper_doi 10.1039/c0sc00272k
_journal_volume 1
_journal_year 2010
_chemical_formula_iupac 'C12 H6 Cu N5 O4'
_chemical_formula_moiety 'C12 H6 Cu N5 O4'
_chemical_formula_structural 'C12 H6 Cu N5 O4'
_chemical_formula_sum 'C12 H6 Cu N5 O4'
_chemical_formula_weight 347.75
_chemical_name_systematic
;
coordination pillared layer strcuture
;
_space_group_crystal_system monoclinic
_space_group_IT_number 14
_space_group_name_H-M_alt 'P 1 21/c 1'
_symmetry_Int_Tables_number 14
_symmetry_space_group_name_Hall '-P 2ybc'
_symmetry_space_group_name_H-M 'P 1 21/c 1'
_cell_angle_alpha 90.0
_cell_angle_beta 95.80(2)
_cell_angle_gamma 90.0
_cell_formula_units_Z 4
_cell_length_a 4.651(2)
_cell_length_b 34.683(4)
_cell_length_c 10.812(1)
_cell_measurement_temperature 300
_cell_volume 1735.2(8)
_diffrn_ambient_temperature 300
_diffrn_detector 'Imaging Plate'
_diffrn_measurement_device_type Debye-Scherrer
_diffrn_source synchrotron
_pd_calc_method 'Rietveld Refinement'
_pd_char_colour 'dark purple'
_pd_instr_location
;
SPring-8
;
_pd_meas_2theta_range_inc 0.01
_pd_meas_2theta_range_max 30.0
_pd_meas_2theta_range_min 2.0
_pd_meas_number_of_points 2801
_pd_meas_scan_method 0.01
_pd_proc_2theta_range_inc 0.01
_pd_proc_2theta_range_max 30.0
_pd_proc_2theta_range_min 2.0
_pd_proc_ls_profile_function 'split Pearson VII function'
_pd_proc_ls_prof_R_factor 0.0300
_pd_proc_ls_prof_wR_expected 0.0318
_pd_proc_ls_prof_wR_factor 0.0436
_refine_ls_extinction_method none
_refine_ls_goodness_of_fit_all 1.3685
_refine_ls_hydrogen_treatment noref
_refine_ls_number_constraints 20
_refine_ls_R_I_factor 0.0362
_refine_ls_structure_factor_coef Inet
_cod_data_source_file c0sc00272k.txt
_cod_data_source_block CPL-11
_cod_original_cell_volume 1735.0(6)
_cod_database_code 1515827

loop_
_symmetry_equiv_pos_site_id
_symmetry_equiv_pos_as_xyz
1 x,y,z
2 -x,y+1/2,-z+1/2
3 -x,-y,-z
4 x,-y+1/2,z+1/2

loop_
_atom_site_label
_atom_site_symmetry_multiplicity
_atom_site_occupancy
_atom_site_fract_x
_atom_site_fract_y
_atom_site_fract_z
_atom_site_thermal_displace_type
_atom_site_U_iso_or_equiv
_atom_site_type_symbol
Cu1 4 1.0 0.91605 0.19795 0.88529 Uiso 2.564 Cu
O2 4 1.0 0.68291 0.18978 0.72015 Uiso 2.0 O
C3 4 1.0 0.5708 0.21019 0.63233 Uiso 2.0 C
O4 4 1.0 0.49513 0.19935 0.52551 Uiso 2.0 O
C5 4 1.0 0.6602 0.24915 0.69669 Uiso 2.0 C
N6 4 1.0 0.81472 0.24775 0.80618 Uiso 2.0 N
C7 4 1.0 0.91119 0.28107 0.86186 Uiso 2.0 C
C8 4 1.0 0.81301 0.31565 0.80664 Uiso 2.0 C
N9 4 1.0 0.6549 0.31728 0.69965 Uiso 2.0 N
C10 4 1.0 0.56732 0.28436 0.64376 Uiso 2.0 C
C11 4 1.0 0.37398 0.28621 0.52126 Uiso 2.0 C
O12 4 1.0 0.45077 0.30329 0.43632 Uiso 2.0 O
O13 4 1.0 0.12249 0.27081 0.51264 Uiso 2.0 O
C14 4 1.0 0.06033 0.41674 0.40149 Uiso 2.0 C
C15 4 1.0 -0.03187 0.37785 0.38337 Uiso 2.0 C
N16 4 1.0 0.11641 0.3487 0.44685 Uiso 2.0 N
C17 4 1.0 0.38438 0.35503 0.50157 Uiso 2.0 C
C18 4 1.0 0.49757 0.39205 0.50588 Uiso 2.0 C
C19 4 1.0 0.32346 0.4225 0.47385 Uiso 2.0 C
C20 4 1.0 0.44092 0.46322 0.48731 Uiso 2.0 C
N21 4 1.0 0.44835 0.48562 0.38598 Uiso 2.0 N
N22 4 1.0 0.5279 0.47681 0.6001 Uiso 2.0 N
H23 4 1.0 1.0504 0.2793 0.9302 Uiso 1.0 H
H24 4 1.0 0.8564 0.3392 0.8543 Uiso 1.0 H
H25 4 1.0 -0.0533 0.4381 0.3666 Uiso 1.0 H
H26 4 1.0 -0.1898 0.3745 0.3207 Uiso 1.0 H
H27 4 1.0 0.4934 0.3337 0.531 Uiso 1.0 H
H28 4 1.0 0.6953 0.396 0.5425 Uiso 1.0 H

loop_
_diffrn_radiation_type
_diffrn_radiation_wavelength
synchrotron 0.80101
